data_1100473
loop_
_publ_author_name
'M\"ohlen, M.'
'Harms, K.'
'Dehnicke, K.'
'Magull, J.'
'Goesmann, H.'
'Fenske, D.'

_publ_section_title
;
 Phosphanimin- und Phosphaniminato-Komplexe von Bor. Synthese und
 Kristallstrukturen von [BF~3~(Me~3~SiNPEt~3~)], [BCl~2~(NPPh~3~)]~2~,
 [BCl~2~(NPEt~3~)]~2~, [B~2~Cl~3~(NPEt~3~)~2~]^+^BCl~4~^-^ und
 [B~2~Cl~2~(NPiPr~3~)~3~]^+^BCl~4~^-^
;
_journal_coden_ASTM ZAACAB
_journal_issue 10
_journal_name_full
;
 Zeitschrift fuer Anorganische und Allgemeine Chemie
;
_journal_page_first 1692
_journal_page_last 1700
_journal_paper_doi 10.1002/zaac.19966221011
_journal_volume 622
_journal_year 1996
_chemical_formula_sum 'C12 H30 B2 Cl4 N2 P2'
_space_group_IT_number 61
_symmetry_cell_setting orthorhombic
_symmetry_Int_Tables_number 61
_symmetry_space_group_name_Hall '-P 2ac 2ab'
_symmetry_space_group_name_H-M 'P b c a'
_cell_angle_alpha 90
_cell_angle_beta 90
_cell_angle_gamma 90
_cell_formula_units_Z 4
_cell_length_a 12.695(1)
_cell_length_b 11.387(1)
_cell_length_c 14.703(2)
_cod_database_code 1100473

loop_
_symmetry_equiv_pos_site_id
_symmetry_equiv_pos_as_xyz
1 x,y,z
2 1/2-x,-y,1/2+z
3 1/2+x,1/2-y,-z
4 -x,1/2+y,1/2-z
5 -x,-y,-z
6 -1/2+x,y,-1/2-z
7 -1/2-x,-1/2+y,z
8 x,-1/2-y,-1/2+z

loop_
_atom_site_label
_atom_site_type_symbol
_atom_site_fract_x
_atom_site_fract_y
_atom_site_fract_z
B1 B 0.4248(2) -0.0082(3) 0.4709(2)
Cl1 Cl 0.39001(7) -0.06862(7) 0.35502(6)
Cl2 Cl 0.29458(6) 0.03653(7) 0.52398(6)
P1 P 0.51741(6) 0.21814(6) 0.43205(5)
N1 N 0.5075(2) 0.0872(2) 0.4710(2)
C1 C 0.6340(2) 0.2363(3) 0.3638(2)
C2 C 0.6391(3) 0.1534(3) 0.2826(2)
C3 C 0.4029(2) 0.2481(3) 0.3647(2)
C4 C 0.3975(3) 0.3726(3) 0.3257(2)
C5 C 0.5281(2) 0.3263(2) 0.5207(2)
C6 C 0.4320(3) 0.3321(3) 0.5828(2)
H1 H 0.6368(2) 0.3183(3) 0.3415(2)
H2 H 0.6966(2) 0.2231(3) 0.4026(2)
H3 H 0.7082(7) 0.1604(15) 0.2533(9)
H4 H 0.5839(12) 0.1742(13) 0.2390(7)
H5 H 0.6287(18) 0.0725(3) 0.3033(3)
H6 H 0.4007(2) 0.1914(3) 0.3137(2)
H7 H 0.3396(2) 0.2346(3) 0.4026(2)
H8 H 0.3896(17) 0.4292(3) 0.3755(3)
H9 H 0.3371(11) 0.3788(6) 0.2845(12)
H10 H 0.4625(8) 0.3896(8) 0.2921(13)
H11 H 0.5910(2) 0.3085(2) 0.5580(2)
H12 H 0.5389(2) 0.4043(2) 0.4925(2)
H13 H 0.4453(7) 0.3881(14) 0.6321(8)
H14 H 0.4184(10) 0.2542(5) 0.6086(11)
H15 H 0.3705(4) 0.3578(18) 0.5477(4)
B1D* B 0.5752(2) 0.0082(3) 0.5291(2)
Cl1D* Cl 0.60999(7) 0.06862(7) 0.64498(6)
Cl2D* Cl 0.70542(6) -0.03653(7) 0.47602(6)
N1D* N 0.4925(2) -0.0872(2) 0.5290(2)
P1D* P 0.48259(6) -0.21814(6) 0.56795(5)
C1D* C 0.3660(2) -0.2363(3) 0.6362(2)
C2D* C 0.3609(3) -0.1534(3) 0.7174(2)
H3D* H 0.2918(7) -0.1604(15) 0.7467(9)
H4D* H 0.4161(12) -0.1742(13) 0.7610(7)
H5D* H 0.3713(18) -0.0725(3) 0.6967(3)
H1D* H 0.3632(2) -0.3183(3) 0.6585(2)
H2D* H 0.3034(2) -0.2231(3) 0.5974(2)
C3D* C 0.5971(2) -0.2481(3) 0.6353(2)
C4D* C 0.6025(3) -0.3726(3) 0.6743(2)
H8D* H 0.6104(17) -0.4292(3) 0.6245(3)
H9D* H 0.6629(11) -0.3788(6) 0.7155(12)
H10D* H 0.5375(8) -0.3896(8) 0.7079(13)
H6D* H 0.5993(2) -0.1914(3) 0.6863(2)
H7D* H 0.6604(2) -0.2346(3) 0.5974(2)
C5D* C 0.4719(2) -0.3263(2) 0.4793(2)
C6D* C 0.5680(3) -0.3321(3) 0.4172(2)
H13D* H 0.5547(7) -0.3881(14) 0.3679(8)
H14D* H 0.5816(10) -0.2542(5) 0.3914(11)
H15D* H 0.6295(4) -0.3578(18) 0.4523(4)
H11D* H 0.4090(2) -0.3085(2) 0.4420(2)
H12D* H 0.4611(2) -0.4043(2) 0.5075(2)

loop_
_atom_type_symbol
_atom_type_radius_bond
C 0.68
H 0.23
B 0.83
Cl 0.99
N 0.68
P 1.05
